data_1573367
loop_
_publ_author_name
'Njogu, Eric M.'
'Juma, David O.'
'Zamisa, Sizwe J.'
'Omondi, Bernard'
'Nyamori, Vincent O.'

_publ_section_title
;
 4&#x2032;-(2-Methoxyphenyl)-2,2&#x2032;:6&#x2032;,2&#x2032;&#x2032;-terpyridine
;
_journal_coeditor_code HB4497
_journal_issue 11
_journal_name_full IUCrData
_journal_paper_doi 10.1107/S241431462401143X
_journal_volume 9
_journal_year 2024
_chemical_formula_iupac 'C22 H17 N3 O'
_chemical_formula_moiety 'C22 H17 N3 O'
_chemical_formula_sum 'C22 H17 N3 O'
_chemical_formula_weight 339.38
_chemical_name_systematic
;
4'-(2-Methoxyphenyl)-2,2':6',2''-terpyridine
;
_space_group_crystal_system monoclinic
_space_group_IT_number 14
_space_group_name_Hall '-P 2ybc'
_space_group_name_H-M_alt 'P 1 21/c 1'
_atom_sites_solution_hydrogens geom
_atom_sites_solution_primary direct
_audit_creation_method
;
Olex2 1.5
(compiled 2024.02.16 svn.r378c4104 for OlexSys, GUI svn.r6928)
;
_cell_angle_alpha 90
_cell_angle_beta 91.962(2)
_cell_angle_gamma 90
_cell_formula_units_Z 4
_cell_length_a 7.7366(3)
_cell_length_b 29.5787(10)
_cell_length_c 7.3852(3)
_cell_measurement_reflns_used 9871
_cell_measurement_temperature 100.0(10)
_cell_measurement_theta_max 28.42
_cell_measurement_theta_min 2.63
_cell_volume 1689.03(11)
_computing_cell_refinement
;
<i>SAINT</i> (Bruker, 2010)
;
_computing_data_collection
;
<i>APEX2</i> (Bruker, 2010)
;
_computing_data_reduction
;
<i>SAINT</i> (Bruker, 2010)
;
_computing_molecular_graphics
;
Olex2 1.5 (Dolomanov <i>et al.</i>,  2009)
;
_computing_publication_material
;
Olex2 1.5 (Dolomanov <i>et al.</i>,  2009)
;
_computing_structure_refinement
;
<i>SHELXL2019/3</i> (Sheldrick, 2015)
;
_computing_structure_solution
;
SHELXS  (Sheldrick, 2008)
;
_diffrn_ambient_temperature 100
_diffrn_detector 'Bruker APEXII area detector'
_diffrn_detector_area_resol_mean 7.9
_diffrn_measured_fraction_theta_full 1.000
_diffrn_measured_fraction_theta_max 0.994
_diffrn_measurement_device 'three-circle diffractometer'
_diffrn_measurement_device_type 'Bruker SMART APEX2 area detector'
_diffrn_measurement_method '\w and \f scans'
_diffrn_radiation_monochromator graphite
_diffrn_radiation_probe x-ray
_diffrn_radiation_type MoK\a
_diffrn_radiation_wavelength 0.71073
_diffrn_reflns_av_R_equivalents 0.0239
_diffrn_reflns_av_unetI/netI 0.0136
_diffrn_reflns_limit_h_max 10
_diffrn_reflns_limit_h_min -10
_diffrn_reflns_limit_k_max 39
_diffrn_reflns_limit_k_min -39
_diffrn_reflns_limit_l_max 9
_diffrn_reflns_limit_l_min -9
_diffrn_reflns_number 36956
_diffrn_reflns_theta_full 25.242
_diffrn_reflns_theta_max 28.440
_diffrn_reflns_theta_min 2.634
_diffrn_source 'microfocus sealed X-ray tube'
_diffrn_standards_number 0
_exptl_absorpt_coefficient_mu 0.084
_exptl_absorpt_correction_T_max 0.988
_exptl_absorpt_correction_T_min 0.955
_exptl_absorpt_correction_type multi-scan
_exptl_absorpt_process_details
;
(SADABS; Krause <i>et al.</i>,  2015)
;
_exptl_crystal_colour yellow
_exptl_crystal_density_diffrn 1.335
_exptl_crystal_description block
_exptl_crystal_F_000 712
_exptl_crystal_size_max 0.431
_exptl_crystal_size_mid 0.278
_exptl_crystal_size_min 0.262
_refine_diff_density_max 0.373
_refine_diff_density_min -0.239
_refine_ls_extinction_method none
_refine_ls_goodness_of_fit_ref 1.028
_refine_ls_hydrogen_treatment constr
_refine_ls_matrix_type full
_refine_ls_number_parameters 236
_refine_ls_number_reflns 4227
_refine_ls_number_restraints 0
_refine_ls_restrained_S_all 1.028
_refine_ls_R_factor_all 0.0470
_refine_ls_R_factor_gt 0.0410
_refine_ls_shift/su_max 0.001
_refine_ls_shift/su_mean 0.000
_refine_ls_structure_factor_coef Fsqd
_refine_ls_weighting_details 'w=1/[\s^2^(Fo^2^)+(0.0697P)^2^+0.6110P] where P=(Fo^2^+2Fc^2^)/3'
_refine_ls_weighting_scheme calc
_refine_ls_wR_factor_gt 0.1141
_refine_ls_wR_factor_ref 0.1189
_reflns_number_gt 3728
_reflns_number_total 4227
_reflns_threshold_expression 'I > 2\s(I)'
_cod_data_source_file hb4497.cif
_cod_data_source_block I
_cod_database_code 1573367
_shelx_space_group_comment
;
The symmetry employed for this shelxl refinement is uniquely defined
by the following loop, which should always be used as a source of
symmetry information in preference to the above space-group names.
They are only intended as comments.
;
_shelx_estimated_absorpt_t_min 0.965
_shelx_estimated_absorpt_t_max 0.978

loop_
_space_group_symop_operation_xyz
'x, y, z'
'-x, y+1/2, -z+1/2'
'-x, -y, -z'
'x, -y-1/2, z-1/2'

loop_
_atom_site_type_symbol
_atom_site_label
_atom_site_fract_x
_atom_site_fract_y
_atom_site_fract_z
_atom_site_U_iso_or_equiv
_atom_site_adp_type
_atom_site_calc_flag
_atom_site_occupancy
_atom_site_disorder_assembly
_atom_site_disorder_group
O O1 0.47285(11) 0.30543(3) 1.08916(12) 0.02170(19) Uani d 1 . .
N N1 0.14529(13) 0.35669(3) 0.52813(13) 0.0196(2) Uani d 1 . .
N N2 0.41380(12) 0.44519(3) 0.71159(13) 0.01598(19) Uani d 1 . .
N N3 0.78678(13) 0.50369(3) 0.89892(14) 0.0217(2) Uani d 1 . .
C C1 -0.12572(16) 0.38731(5) 0.41546(18) 0.0264(3) Uani d 1 . .
H H1 -0.231198 0.382780 0.348239 0.032 Uiso calc 1 . .
C C2 -0.00699(16) 0.35250(4) 0.43771(17) 0.0235(2) Uani d 1 . .
H H2 -0.035260 0.323951 0.385741 0.028 Uiso calc 1 . .
C C3 0.18315(14) 0.39749(4) 0.59943(15) 0.0167(2) Uani d 1 . .
C C4 0.35441(14) 0.40258(3) 0.69551(14) 0.0158(2) Uani d 1 . .
C C5 0.44371(14) 0.36519(3) 0.76556(15) 0.0166(2) Uani d 1 . .
H H5 0.397404 0.335618 0.750921 0.020 Uiso calc 1 . .
C C6 0.60216(14) 0.37190(3) 0.85748(14) 0.0156(2) Uani d 1 . .
C C7 0.70993(14) 0.33454(3) 0.93456(14) 0.0158(2) Uani d 1 . .
C C8 0.88534(14) 0.33331(4) 0.89734(15) 0.0181(2) Uani d 1 . .
H H8 0.932059 0.356180 0.823112 0.022 Uiso calc 1 . .
C C9 0.99367(15) 0.29944(4) 0.96611(16) 0.0196(2) Uani d 1 . .
H H9 1.112894 0.299176 0.939317 0.024 Uiso calc 1 . .
C C10 0.92535(15) 0.26616(4) 1.07407(16) 0.0199(2) Uani d 1 . .
H H10 0.997718 0.242459 1.119075 0.024 Uiso calc 1 . .
C C11 0.41225(17) 0.27917(5) 1.23632(19) 0.0307(3) Uani d 1 . .
H H11A 0.407983 0.247215 1.201421 0.046 Uiso calc 1 . .
H H11B 0.296187 0.289352 1.266515 0.046 Uiso calc 1 . .
H H11C 0.490993 0.282929 1.342035 0.046 Uiso calc 1 . .
C C12 0.64395(14) 0.30124(3) 1.04914(15) 0.0169(2) Uani d 1 . .
C C13 0.75168(15) 0.26701(4) 1.11749(15) 0.0188(2) Uani d 1 . .
H H13 0.706583 0.244292 1.193593 0.023 Uiso calc 1 . .
C C14 -0.08713(16) 0.42885(4) 0.49347(18) 0.0252(3) Uani d 1 . .
H H14 -0.166839 0.453225 0.483221 0.030 Uiso calc 1 . .
C C15 0.07000(15) 0.43416(4) 0.58670(16) 0.0206(2) Uani d 1 . .
H H15 0.100200 0.462304 0.641067 0.025 Uiso calc 1 . .
C C16 0.56678(14) 0.45144(3) 0.79773(14) 0.0153(2) Uani d 1 . .
C C17 0.63187(14) 0.49871(3) 0.81402(14) 0.0155(2) Uani d 1 . .
C C18 0.53607(15) 0.53500(4) 0.74648(16) 0.0196(2) Uani d 1 . .
H H18 0.427971 0.530273 0.684452 0.024 Uiso calc 1 . .
C C19 0.60155(15) 0.57845(4) 0.77145(17) 0.0209(2) Uani d 1 . .
H H19 0.538544 0.603934 0.727027 0.025 Uiso calc 1 . .
C C20 0.75910(15) 0.58400(4) 0.86153(16) 0.0199(2) Uani d 1 . .
H H20 0.805831 0.613325 0.882233 0.024 Uiso calc 1 . .
C C21 0.84764(16) 0.54583(4) 0.92113(18) 0.0238(3) Uani d 1 . .
H H21 0.957322 0.549703 0.980925 0.029 Uiso calc 1 . .
C C22 0.66411(14) 0.41587(4) 0.87251(15) 0.0164(2) Uani d 1 . .
H H22 0.772010 0.421713 0.933282 0.020 Uiso calc 1 . .

loop_
_atom_site_aniso_label
_atom_site_aniso_U_11
_atom_site_aniso_U_22
_atom_site_aniso_U_33
_atom_site_aniso_U_12
_atom_site_aniso_U_13
_atom_site_aniso_U_23
O1 0.0192(4) 0.0219(4) 0.0242(4) 0.0007(3) 0.0036(3) 0.0082(3)
N1 0.0222(5) 0.0204(5) 0.0163(5) -0.0044(3) 0.0005(4) -0.0007(3)
N2 0.0178(4) 0.0157(4) 0.0146(4) -0.0014(3) 0.0013(3) 0.0004(3)
N3 0.0207(5) 0.0164(4) 0.0276(5) -0.0017(3) -0.0043(4) 0.0011(4)
C1 0.0196(6) 0.0363(7) 0.0230(6) -0.0054(5) -0.0042(4) 0.0016(5)
C2 0.0249(6) 0.0264(6) 0.0193(6) -0.0081(4) -0.0002(4) -0.0026(4)
C3 0.0179(5) 0.0180(5) 0.0140(5) -0.0023(4) 0.0008(4) 0.0019(4)
C4 0.0182(5) 0.0156(5) 0.0139(5) -0.0010(4) 0.0015(4) -0.0004(4)
C5 0.0196(5) 0.0138(5) 0.0163(5) -0.0016(4) 0.0010(4) -0.0003(4)
C6 0.0183(5) 0.0144(5) 0.0144(5) 0.0012(4) 0.0023(4) 0.0008(4)
C7 0.0195(5) 0.0131(4) 0.0147(5) 0.0001(4) -0.0011(4) -0.0008(4)
C8 0.0207(5) 0.0169(5) 0.0168(5) -0.0014(4) 0.0008(4) -0.0001(4)
C9 0.0185(5) 0.0217(5) 0.0186(5) 0.0017(4) -0.0011(4) -0.0029(4)
C10 0.0240(5) 0.0178(5) 0.0176(5) 0.0041(4) -0.0035(4) -0.0014(4)
C11 0.0263(6) 0.0348(7) 0.0315(7) 0.0028(5) 0.0078(5) 0.0155(5)
C12 0.0186(5) 0.0162(5) 0.0158(5) -0.0009(4) -0.0003(4) -0.0011(4)
C13 0.0249(5) 0.0157(5) 0.0156(5) -0.0002(4) -0.0015(4) 0.0021(4)
C14 0.0200(6) 0.0298(6) 0.0255(6) 0.0028(4) -0.0014(5) 0.0035(5)
C15 0.0205(5) 0.0207(5) 0.0205(6) -0.0007(4) -0.0007(4) 0.0009(4)
C16 0.0176(5) 0.0139(5) 0.0144(5) -0.0008(4) 0.0020(4) 0.0007(4)
C17 0.0173(5) 0.0148(5) 0.0144(5) -0.0007(4) 0.0018(4) 0.0006(4)
C18 0.0185(5) 0.0169(5) 0.0232(6) -0.0007(4) -0.0020(4) 0.0029(4)
C19 0.0231(6) 0.0153(5) 0.0246(6) 0.0013(4) 0.0020(4) 0.0035(4)
C20 0.0255(6) 0.0147(5) 0.0199(6) -0.0046(4) 0.0043(4) -0.0008(4)
C21 0.0226(6) 0.0207(6) 0.0277(6) -0.0043(4) -0.0054(5) 0.0004(4)
C22 0.0165(5) 0.0161(5) 0.0167(5) -0.0009(4) -0.0002(4) 0.0010(4)

loop_
_atom_type_symbol
_atom_type_description
_atom_type_scat_dispersion_real
_atom_type_scat_dispersion_imag
_atom_type_scat_source
C C 0.0033 0.0016 'International Tables Vol C Tables 4.2.6.8 and 6.1.1.4'
H H 0.0000 0.0000 'International Tables Vol C Tables 4.2.6.8 and 6.1.1.4'
N N 0.0061 0.0033 'International Tables Vol C Tables 4.2.6.8 and 6.1.1.4'
O O 0.0106 0.0060 'International Tables Vol C Tables 4.2.6.8 and 6.1.1.4'

loop_
_geom_angle_atom_site_label_1
_geom_angle_atom_site_label_2
_geom_angle_atom_site_label_3
_geom_angle_site_symmetry_1
_geom_angle_site_symmetry_3
_geom_angle
_geom_angle_publ_flag
C12 O1 C11 . . 117.34(9) ?
C2 N1 C3 . . 117.01(10) ?
C16 N2 C4 . . 117.74(9) ?
C21 N3 C17 . . 117.64(10) ?
C2 C1 H1 . . 120.8 ?
C14 C1 H1 . . 120.8 ?
C14 C1 C2 . . 118.50(11) ?
N1 C2 C1 . . 123.94(11) ?
N1 C2 H2 . . 118.0 ?
C1 C2 H2 . . 118.0 ?
N1 C3 C4 . . 117.10(9) ?
N1 C3 C15 . . 122.92(10) ?
C15 C3 C4 . . 119.97(10) ?
N2 C4 C3 . . 115.62(9) ?
N2 C4 C5 . . 123.16(10) ?
C5 C4 C3 . . 121.21(9) ?
C4 C5 H5 . . 120.5 ?
C4 C5 C6 . . 118.93(9) ?
C6 C5 H5 . . 120.5 ?
C5 C6 C7 . . 123.57(9) ?
C22 C6 C5 . . 117.84(9) ?
C22 C6 C7 . . 118.56(9) ?
C8 C7 C6 . . 118.76(9) ?
C8 C7 C12 . . 118.43(10) ?
C12 C7 C6 . . 122.76(10) ?
C7 C8 H8 . . 119.2 ?
C9 C8 C7 . . 121.69(10) ?
C9 C8 H8 . . 119.2 ?
C8 C9 H9 . . 120.5 ?
C10 C9 C8 . . 119.06(11) ?
C10 C9 H9 . . 120.5 ?
C9 C10 H10 . . 119.6 ?
C9 C10 C13 . . 120.71(10) ?
C13 C10 H10 . . 119.6 ?
O1 C11 H11A . . 109.5 ?
O1 C11 H11B . . 109.5 ?
O1 C11 H11C . . 109.5 ?
H11A C11 H11B . . 109.5 ?
H11A C11 H11C . . 109.5 ?
H11B C11 H11C . . 109.5 ?
O1 C12 C7 . . 116.06(9) ?
O1 C12 C13 . . 123.82(10) ?
C13 C12 C7 . . 120.11(10) ?
C10 C13 C12 . . 119.95(10) ?
C10 C13 H13 . . 120.0 ?
C12 C13 H13 . . 120.0 ?
C1 C14 H14 . . 120.7 ?
C15 C14 C1 . . 118.69(11) ?
C15 C14 H14 . . 120.7 ?
C3 C15 H15 . . 120.5 ?
C14 C15 C3 . . 118.91(11) ?
C14 C15 H15 . . 120.5 ?
N2 C16 C17 . . 117.35(9) ?
N2 C16 C22 . . 122.72(9) ?
C22 C16 C17 . . 119.93(10) ?
N3 C17 C16 . . 115.79(9) ?
N3 C17 C18 . . 122.73(10) ?
C18 C17 C16 . . 121.48(10) ?
C17 C18 H18 . . 120.7 ?
C17 C18 C19 . . 118.64(10) ?
C19 C18 H18 . . 120.7 ?
C18 C19 H19 . . 120.5 ?
C20 C19 C18 . . 119.08(10) ?
C20 C19 H19 . . 120.5 ?
C19 C20 H20 . . 120.8 ?
C19 C20 C21 . . 118.42(10) ?
C21 C20 H20 . . 120.8 ?
N3 C21 C20 . . 123.46(11) ?
N3 C21 H21 . . 118.3 ?
C20 C21 H21 . . 118.3 ?
C6 C22 C16 . . 119.59(10) ?
C6 C22 H22 . . 120.2 ?
C16 C22 H22 . . 120.2 ?

loop_
_geom_bond_atom_site_label_1
_geom_bond_atom_site_label_2
_geom_bond_site_symmetry_2
_geom_bond_distance
_geom_bond_publ_flag
O1 C11 . 1.4279(14) ?
O1 C12 . 1.3718(14) ?
N1 C2 . 1.3400(15) ?
N1 C3 . 1.3449(14) ?
N2 C4 . 1.3454(13) ?
N2 C16 . 1.3372(14) ?
N3 C17 . 1.3415(14) ?
N3 C21 . 1.3403(14) ?
C1 H1 . 0.9500 ?
C1 C2 . 1.3858(18) ?
C1 C14 . 1.3855(18) ?
C2 H2 . 0.9500 ?
C3 C4 . 1.4891(15) ?
C3 C15 . 1.3949(15) ?
C4 C5 . 1.3942(15) ?
C5 H5 . 0.9500 ?
C5 C6 . 1.3950(15) ?
C6 C7 . 1.4858(14) ?
C6 C22 . 1.3893(14) ?
C7 C8 . 1.3943(15) ?
C7 C12 . 1.4060(15) ?
C8 H8 . 0.9500 ?
C8 C9 . 1.3909(15) ?
C9 H9 . 0.9500 ?
C9 C10 . 1.3832(17) ?
C10 H10 . 0.9500 ?
C10 C13 . 1.3922(16) ?
C11 H11A . 0.9800 ?
C11 H11B . 0.9800 ?
C11 H11C . 0.9800 ?
C12 C13 . 1.3949(15) ?
C13 H13 . 0.9500 ?
C14 H14 . 0.9500 ?
C14 C15 . 1.3854(16) ?
C15 H15 . 0.9500 ?
C16 C17 . 1.4896(14) ?
C16 C22 . 1.3965(14) ?
C17 C18 . 1.3874(15) ?
C18 H18 . 0.9500 ?
C18 C19 . 1.3915(15) ?
C19 H19 . 0.9500 ?
C19 C20 . 1.3783(16) ?
C20 H20 . 0.9500 ?
C20 C21 . 1.3848(16) ?
C21 H21 . 0.9500 ?
C22 H22 . 0.9500 ?

loop_
_geom_hbond_atom_site_label_D
_geom_hbond_atom_site_label_H
_geom_hbond_atom_site_label_A
_geom_hbond_site_symmetry_A
_geom_hbond_distance_DH
_geom_hbond_distance_HA
_geom_hbond_distance_DA
_geom_hbond_angle_DHA
C21 H21 N3 3_767 0.95 2.66 3.4138(16) 137
C8 H8 Cg1 1_655 0.95 2.68 3.5698(12) 155
C13 H13 Cg4 4_555 0.95 2.77 3.5182(12) 136

loop_
_geom_torsion_atom_site_label_1
_geom_torsion_atom_site_label_2
_geom_torsion_atom_site_label_3
_geom_torsion_atom_site_label_4
_geom_torsion_site_symmetry_1
_geom_torsion_site_symmetry_2
_geom_torsion_site_symmetry_3
_geom_torsion_site_symmetry_4
_geom_torsion
_geom_torsion_publ_flag
O1 C12 C13 C10 . . . . -178.02(10) ?
N1 C3 C4 N2 . . . . 158.59(10) ?
N1 C3 C4 C5 . . . . -22.36(15) ?
N1 C3 C15 C14 . . . . -1.38(17) ?
N2 C4 C5 C6 . . . . 0.20(17) ?
N2 C16 C17 N3 . . . . -179.09(10) ?
N2 C16 C17 C18 . . . . 1.50(16) ?
N2 C16 C22 C6 . . . . 0.33(16) ?
N3 C17 C18 C19 . . . . -1.50(18) ?
C1 C14 C15 C3 . . . . -0.31(18) ?
C2 N1 C3 C4 . . . . -178.33(10) ?
C2 N1 C3 C15 . . . . 1.75(16) ?
C2 C1 C14 C15 . . . . 1.48(18) ?
C3 N1 C2 C1 . . . . -0.47(17) ?
C3 C4 C5 C6 . . . . -178.77(10) ?
C4 N2 C16 C17 . . . . 179.69(9) ?
C4 N2 C16 C22 . . . . -0.92(16) ?
C4 C3 C15 C14 . . . . 178.70(10) ?
C4 C5 C6 C7 . . . . -178.80(10) ?
C4 C5 C6 C22 . . . . -0.78(16) ?
C5 C6 C7 C8 . . . . 131.01(11) ?
C5 C6 C7 C12 . . . . -51.41(16) ?
C5 C6 C22 C16 . . . . 0.53(16) ?
C6 C7 C8 C9 . . . . 179.61(10) ?
C6 C7 C12 O1 . . . . -0.99(15) ?
C6 C7 C12 C13 . . . . -179.93(10) ?
C7 C6 C22 C16 . . . . 178.65(10) ?
C7 C8 C9 C10 . . . . 0.04(17) ?
C7 C12 C13 C10 . . . . 0.84(16) ?
C8 C7 C12 O1 . . . . 176.60(9) ?
C8 C7 C12 C13 . . . . -2.34(16) ?
C8 C9 C10 C13 . . . . -1.61(17) ?
C9 C10 C13 C12 . . . . 1.18(17) ?
C11 O1 C12 C7 . . . . -165.58(11) ?
C11 O1 C12 C13 . . . . 13.32(16) ?
C12 C7 C8 C9 . . . . 1.92(16) ?
C14 C1 C2 N1 . . . . -1.13(19) ?
C15 C3 C4 N2 . . . . -21.48(15) ?
C15 C3 C4 C5 . . . . 157.57(11) ?
C16 N2 C4 C3 . . . . 179.67(9) ?
C16 N2 C4 C5 . . . . 0.65(16) ?
C16 C17 C18 C19 . . . . 177.86(10) ?
C17 N3 C21 C20 . . . . 0.10(19) ?
C17 C16 C22 C6 . . . . 179.71(10) ?
C17 C18 C19 C20 . . . . 0.23(17) ?
C18 C19 C20 C21 . . . . 1.09(17) ?
C19 C20 C21 N3 . . . . -1.31(19) ?
C21 N3 C17 C16 . . . . -178.07(10) ?
C21 N3 C17 C18 . . . . 1.33(17) ?
C22 C6 C7 C8 . . . . -46.99(14) ?
C22 C6 C7 C12 . . . . 130.59(11) ?
C22 C16 C17 N3 . . . . 1.50(15) ?
C22 C16 C17 C18 . . . . -177.91(10) ?
